data_2243811
loop_
_publ_author_name
'Hartgerink, Colin T.'
'Staples, Richard J.'
'Anderson, Carolyn E.'

_publ_section_title
;
 Crystal structure of
 tris(2-dicyclohexylphosphino-2',6'-dimethoxy-1,1'-biphenyl-\k<i>P</i>)-\m-oxoethenylidene-<i>triangulo</i>-trigold(I)
 bis(trifluoromethanesulfonyl)imide
;
_journal_coeditor_code YZ2006
_journal_issue 5
_journal_name_full 'Acta Crystallographica Section E'
_journal_page_first 537
_journal_page_last 541
_journal_paper_doi 10.1107/S2056989021003844
_journal_volume 77
_journal_year 2021
_chemical_formula_iupac '[Au3 (C2 O) (C26 H35 O2 P)3] (C2 F6 N O4 S2)'
_chemical_formula_moiety 'C80 H105 Au3 O7 P3 +, C2 F6 N O4 S2 -'
_chemical_formula_sum 'C82 H105 Au3 F6 N O11 P3 S2'
_chemical_formula_weight 2142.59
_chemical_name_systematic
;Tris(2-dicyclohexylphosphino-2',6'-dimethoxy-1,1'-biphenyl-\k<i>P</i>)-\m-oxoethenylidene-<i>triangulo</i>-trigold(I)
bis(trifluoromethanesulfonyl)imide
;
_space_group_crystal_system monoclinic
_space_group_IT_number 14
_space_group_name_Hall '-P 2yn'
_space_group_name_H-M_alt 'P 1 21/n 1'
_atom_sites_solution_hydrogens geom
_atom_sites_solution_primary dual
_audit_creation_method
;
Olex2 1.5-alpha
(compiled 2021.03.11 svn.rd6aaa9fc for OlexSys, GUI svn.r6285)
;
_cell_angle_alpha 90
_cell_angle_beta 103.7669(8)
_cell_angle_gamma 90
_cell_formula_units_Z 4
_cell_length_a 24.0018(3)
_cell_length_b 12.48670(10)
_cell_length_c 28.4299(3)
_cell_measurement_reflns_used 9988
_cell_measurement_temperature 173(2)
_cell_measurement_theta_max 70.12
_cell_measurement_theta_min 2.17
_cell_volume 8275.76(15)
_computing_cell_refinement
;
SAINT (Bruker, 2013)
;
_computing_data_collection
;
<i>COSMO</i> (Bruker, 2013)
;
_computing_data_reduction
;
SAINT (Bruker, 2013)
;
_computing_molecular_graphics
;
Olex2 (Dolomanov <i>et al.</i>,  2009)
;
_computing_publication_material
;
Olex2 (Dolomanov <i>et al.</i>,  2009)
;
_computing_structure_refinement
;
<i>SHELXL2018/3</i> (Sheldrick, 2015b)
;
_computing_structure_solution
;
SHELXT (Sheldrick, 2015a)
;
_diffrn_ambient_temperature 173(2)
_diffrn_detector_area_resol_mean 8.36
_diffrn_measured_fraction_theta_full 1.000
_diffrn_measured_fraction_theta_max 0.999
_diffrn_measurement_device_type 'Bruker APEXII CCD'
_diffrn_measurement_method '\w and \f'
_diffrn_radiation_monochromator graphite
_diffrn_radiation_type CuK\a
_diffrn_radiation_wavelength 1.54178
_diffrn_reflns_av_R_equivalents 0.1099
_diffrn_reflns_av_unetI/netI 0.0786
_diffrn_reflns_limit_h_max 28
_diffrn_reflns_limit_h_min -29
_diffrn_reflns_limit_k_max 15
_diffrn_reflns_limit_k_min -15
_diffrn_reflns_limit_l_max 34
_diffrn_reflns_limit_l_min -34
_diffrn_reflns_number 73587
_diffrn_reflns_theta_full 67.679
_diffrn_reflns_theta_max 70.125
_diffrn_reflns_theta_min 2.170
_diffrn_source 'sealed tube'
_diffrn_source_current 30.0
_diffrn_source_power 1.2
_diffrn_source_voltage 40.0
_diffrn_standards_number 0
_exptl_absorpt_coefficient_mu 11.418
_exptl_absorpt_correction_T_max 0.7351
_exptl_absorpt_correction_T_min 0.3213
_exptl_absorpt_correction_type multi-scan
_exptl_absorpt_process_details
;
(SADABS; Bruker, 2013)
;
_exptl_crystal_colour yellow
_exptl_crystal_density_diffrn 1.720
_exptl_crystal_description needle
_exptl_crystal_F_000 4240
_exptl_crystal_size_max 0.2
_exptl_crystal_size_mid 0.049
_exptl_crystal_size_min 0.034
_refine_diff_density_max 1.766
_refine_diff_density_min -0.954
_refine_ls_extinction_method none
_refine_ls_goodness_of_fit_ref 1.007
_refine_ls_hydrogen_treatment constr
_refine_ls_matrix_type full
_refine_ls_number_parameters 979
_refine_ls_number_reflns 15716
_refine_ls_number_restraints 0
_refine_ls_restrained_S_all 1.007
_refine_ls_R_factor_all 0.0817
_refine_ls_R_factor_gt 0.0483
_refine_ls_shift/su_max 0.001
_refine_ls_shift/su_mean 0.000
_refine_ls_structure_factor_coef Fsqd
_refine_ls_weighting_details 'w=1/[\s^2^(Fo^2^)+(0.0447P)^2^+20.5744P] where P=(Fo^2^+2Fc^2^)/3'
_refine_ls_weighting_scheme calc
_refine_ls_wR_factor_gt 0.1051
_refine_ls_wR_factor_ref 0.1202
_reflns_number_gt 11064
_reflns_number_total 15716
_reflns_threshold_expression 'I > 2\s(I)'
_cod_data_source_file yz2006sup1.cif
_cod_data_source_block I
_cod_original_cell_volume 8275.75(15)
_cod_database_code 2243811
_shelx_space_group_comment
;
The symmetry employed for this shelxl refinement is uniquely defined
by the following loop, which should always be used as a source of
symmetry information in preference to the above space-group names.
They are only intended as comments.
;
_shelx_estimated_absorpt_t_min 0.209
_shelx_estimated_absorpt_t_max 0.698

loop_
_space_group_symop_operation_xyz
'x, y, z'
'-x+1/2, y+1/2, -z+1/2'
'-x, -y, -z'
'x-1/2, -y-1/2, z-1/2'

loop_
_atom_site_type_symbol
_atom_site_label
_atom_site_fract_x
_atom_site_fract_y
_atom_site_fract_z
_atom_site_U_iso_or_equiv
_atom_site_adp_type
_atom_site_calc_flag
_atom_site_occupancy
_atom_site_disorder_assembly
_atom_site_disorder_group
Au Au1 0.53937(2) 0.36171(3) 0.21151(2) 0.03027(9) Uani d 1 . .
Au Au2 0.54502(2) 0.30927(3) 0.32634(2) 0.03393(9) Uani d 1 . .
Au Au3 0.44934(2) 0.20237(3) 0.24086(2) 0.03374(9) Uani d 1 . .
P P1 0.59759(9) 0.34972(16) 0.15898(8) 0.0314(4) Uani d 1 . .
P P2 0.61858(10) 0.26651(18) 0.39059(8) 0.0368(5) Uani d 1 . .
P P3 0.41808(10) 0.03219(17) 0.22248(8) 0.0364(5) Uani d 1 . .
O O1 0.4258(3) 0.5067(5) 0.2643(2) 0.0507(16) Uani d 1 . .
O O2 0.5926(3) 0.6146(5) 0.2136(2) 0.0412(14) Uani d 1 . .
O O3 0.4780(3) 0.5587(5) 0.0590(2) 0.0425(14) Uani d 1 . .
O O4 0.4879(4) 0.2011(9) 0.4500(5) 0.118(4) Uani d 1 . .
O O5 0.5453(4) 0.5423(6) 0.4146(3) 0.071(2) Uani d 1 . .
O O6 0.2659(3) 0.1195(5) 0.2662(2) 0.0518(17) Uani d 1 . .
O O7 0.3411(3) 0.2431(6) 0.1389(3) 0.0555(18) Uani d 1 . .
C C1 0.4875(3) 0.3511(6) 0.2611(3) 0.0274(16) Uani d 1 . .
C C2 0.4552(4) 0.4319(7) 0.2631(3) 0.038(2) Uani d 1 . .
C C3 0.6180(4) 0.4679(6) 0.1282(3) 0.0336(18) Uani d 1 . .
C C4 0.6653(4) 0.4587(7) 0.1086(3) 0.0367(19) Uani d 1 . .
H H4 0.688034 0.395750 0.115090 0.044 Uiso calc 1 . .
C C5 0.6808(4) 0.5367(7) 0.0801(3) 0.043(2) Uani d 1 . .
H H5 0.713897 0.527777 0.067595 0.052 Uiso calc 1 . .
C C6 0.6482(4) 0.6270(8) 0.0698(3) 0.043(2) Uani d 1 . .
H H6 0.657838 0.680655 0.049466 0.052 Uiso calc 1 . .
C C7 0.6006(4) 0.6402(7) 0.0894(3) 0.040(2) Uani d 1 . .
H H7 0.578703 0.704180 0.082893 0.048 Uiso calc 1 . .
C C8 0.5845(3) 0.5616(6) 0.1184(3) 0.0330(18) Uani d 1 . .
C C9 0.5331(3) 0.5833(6) 0.1374(3) 0.0340(18) Uani d 1 . .
C C10 0.5377(4) 0.6131(6) 0.1857(3) 0.0339(18) Uani d 1 . .
C C11 0.4892(4) 0.6375(7) 0.2022(3) 0.043(2) Uani d 1 . .
H H11 0.492373 0.655634 0.235195 0.052 Uiso calc 1 . .
C C12 0.4365(4) 0.6351(7) 0.1700(4) 0.046(2) Uani d 1 . .
H H12 0.403331 0.652251 0.181156 0.055 Uiso calc 1 . .
C C13 0.4304(4) 0.6090(7) 0.1224(4) 0.044(2) Uani d 1 . .
H H13 0.393527 0.607929 0.100791 0.053 Uiso calc 1 . .
C C14 0.4790(4) 0.5838(6) 0.1060(3) 0.0366(19) Uani d 1 . .
C C15 0.6001(5) 0.6310(8) 0.2644(4) 0.058(3) Uani d 1 . .
H H15A 0.584512 0.701133 0.270078 0.087 Uiso calc 1 . .
H H15B 0.641006 0.628363 0.280373 0.087 Uiso calc 1 . .
H H15C 0.579768 0.574788 0.277735 0.087 Uiso calc 1 . .
C C16 0.4226(4) 0.5417(9) 0.0267(4) 0.056(3) Uani d 1 . .
H H16A 0.427567 0.514674 -0.004380 0.083 Uiso calc 1 . .
H H16B 0.401483 0.609579 0.021584 0.083 Uiso calc 1 . .
H H16C 0.400999 0.489350 0.040980 0.083 Uiso calc 1 . .
C C17 0.5643(4) 0.2573(7) 0.1096(3) 0.0347(18) Uani d 1 . .
H H17 0.554779 0.190324 0.125365 0.042 Uiso calc 1 . .
C C18 0.6013(4) 0.2237(7) 0.0751(3) 0.044(2) Uani d 1 . .
H H18A 0.611749 0.287751 0.058530 0.053 Uiso calc 1 . .
H H18B 0.637162 0.190220 0.093769 0.053 Uiso calc 1 . .
C C19 0.5692(5) 0.1446(8) 0.0374(4) 0.057(3) Uani d 1 . .
H H19A 0.593181 0.126978 0.014542 0.068 Uiso calc 1 . .
H H19B 0.562425 0.077565 0.053808 0.068 Uiso calc 1 . .
C C20 0.5121(5) 0.1897(9) 0.0094(4) 0.057(3) Uani d 1 . .
H H20A 0.519205 0.251229 -0.010338 0.068 Uiso calc 1 . .
H H20B 0.491462 0.134176 -0.013001 0.068 Uiso calc 1 . .
C C21 0.4745(5) 0.2260(9) 0.0425(4) 0.057(3) Uani d 1 . .
H H21A 0.462137 0.162899 0.058536 0.069 Uiso calc 1 . .
H H21B 0.439727 0.261723 0.023096 0.069 Uiso calc 1 . .
C C22 0.5074(4) 0.3038(7) 0.0810(4) 0.044(2) Uani d 1 . .
H H22A 0.514978 0.370838 0.065036 0.053 Uiso calc 1 . .
H H22B 0.483260 0.321855 0.103709 0.053 Uiso calc 1 . .
C C23 0.6663(4) 0.2883(6) 0.1892(3) 0.0347(18) Uani d 1 . .
H H23 0.687237 0.268777 0.163914 0.042 Uiso calc 1 . .
C C24 0.6562(4) 0.1845(6) 0.2160(3) 0.041(2) Uani d 1 . .
H H24A 0.636134 0.202298 0.241689 0.049 Uiso calc 1 . .
H H24B 0.631552 0.134861 0.192923 0.049 Uiso calc 1 . .
C C25 0.7139(4) 0.1300(7) 0.2387(4) 0.046(2) Uani d 1 . .
H H25A 0.706969 0.065621 0.256844 0.056 Uiso calc 1 . .
H H25B 0.732180 0.106649 0.212692 0.056 Uiso calc 1 . .
C C26 0.7544(4) 0.2061(8) 0.2731(3) 0.043(2) Uani d 1 . .
H H26A 0.738786 0.220874 0.301645 0.052 Uiso calc 1 . .
H H26B 0.792276 0.171329 0.284525 0.052 Uiso calc 1 . .
C C27 0.7619(4) 0.3117(8) 0.2480(4) 0.048(2) Uani d 1 . .
H H27A 0.785333 0.361275 0.271920 0.058 Uiso calc 1 . .
H H27B 0.782679 0.298093 0.222420 0.058 Uiso calc 1 . .
C C28 0.7043(4) 0.3639(7) 0.2255(3) 0.0383(19) Uani d 1 . .
H H28A 0.710730 0.430873 0.208902 0.046 Uiso calc 1 . .
H H28B 0.684717 0.382670 0.251365 0.046 Uiso calc 1 . .
C C29 0.6169(4) 0.3013(7) 0.4529(3) 0.040(2) Uani d 1 . .
C C30 0.6664(4) 0.2764(8) 0.4899(4) 0.051(2) Uani d 1 . .
H H30 0.696362 0.235542 0.482178 0.061 Uiso calc 1 . .
C C31 0.6715(5) 0.3106(9) 0.5367(4) 0.058(3) Uani d 1 . .
H H31 0.704642 0.293109 0.561268 0.069 Uiso calc 1 . .
C C32 0.6277(5) 0.3712(9) 0.5478(4) 0.060(3) Uani d 1 . .
H H32 0.631325 0.397685 0.579737 0.072 Uiso calc 1 . .
C C33 0.5792(5) 0.3923(8) 0.5125(4) 0.058(3) Uani d 1 . .
H H33 0.549451 0.433181 0.520603 0.069 Uiso calc 1 . .
C C34 0.5723(4) 0.3561(8) 0.4655(4) 0.049(2) Uani d 1 . .
C C35 0.5158(4) 0.3740(9) 0.4305(4) 0.052(3) Uani d 1 . .
C C36 0.4742(5) 0.2971(11) 0.4246(5) 0.071(3) Uani d 1 . .
C C37 0.4210(6) 0.3079(13) 0.3935(6) 0.090(5) Uani d 1 . .
H H37 0.393316 0.252199 0.389193 0.108 Uiso calc 1 . .
C C38 0.4098(5) 0.4049(13) 0.3686(5) 0.082(4) Uani d 1 . .
H H38 0.373598 0.414986 0.346543 0.098 Uiso calc 1 . .
C C39 0.4489(5) 0.4852(10) 0.3748(4) 0.061(3) Uani d 1 . .
H H39 0.440122 0.551058 0.357920 0.073 Uiso calc 1 . .
C C40 0.5020(4) 0.4694(10) 0.4064(4) 0.058(3) Uani d 1 . .
C C41 0.4611(9) 0.1637(19) 0.4802(8) 0.178(11) Uani d 1 . .
H H41A 0.454369 0.086915 0.474341 0.268 Uiso calc 1 . .
H H41B 0.424264 0.200710 0.476118 0.268 Uiso calc 1 . .
H H41C 0.484121 0.174786 0.513242 0.268 Uiso calc 1 . .
C C42 0.5349(7) 0.6405(12) 0.3875(6) 0.106(5) Uani d 1 . .
H H42A 0.531818 0.625531 0.353136 0.160 Uiso calc 1 . .
H H42B 0.566778 0.690217 0.399398 0.160 Uiso calc 1 . .
H H42C 0.499126 0.672768 0.391507 0.160 Uiso calc 1 . .
C C43 0.6354(4) 0.1216(7) 0.3930(4) 0.043(2) Uani d 1 . .
H H43 0.669434 0.108234 0.420426 0.052 Uiso calc 1 . .
C C44 0.5838(4) 0.0590(7) 0.4024(4) 0.045(2) Uani d 1 . .
H H44A 0.575897 0.082988 0.433312 0.054 Uiso calc 1 . .
H H44B 0.549456 0.074185 0.376123 0.054 Uiso calc 1 . .
C C45 0.5956(5) -0.0607(8) 0.4046(4) 0.053(3) Uani d 1 . .
H H45A 0.628158 -0.076379 0.432397 0.064 Uiso calc 1 . .
H H45B 0.561465 -0.099116 0.409858 0.064 Uiso calc 1 . .
C C46 0.6095(5) -0.1007(7) 0.3584(4) 0.059(3) Uani d 1 . .
H H46A 0.575521 -0.092007 0.331002 0.070 Uiso calc 1 . .
H H46B 0.619145 -0.177892 0.361620 0.070 Uiso calc 1 . .
C C47 0.6599(5) -0.0383(7) 0.3481(4) 0.055(3) Uani d 1 . .
H H47A 0.667039 -0.062736 0.316940 0.066 Uiso calc 1 . .
H H47B 0.694749 -0.053823 0.373861 0.066 Uiso calc 1 . .
C C48 0.6493(5) 0.0829(7) 0.3458(4) 0.048(2) Uani d 1 . .
H H48A 0.616908 0.099917 0.318028 0.057 Uiso calc 1 . .
H H48B 0.683828 0.120460 0.340921 0.057 Uiso calc 1 . .
C C49 0.6807(4) 0.3412(7) 0.3790(3) 0.042(2) Uani d 1 . .
H H49 0.681878 0.324040 0.344894 0.051 Uiso calc 1 . .
C C50 0.7410(4) 0.3146(8) 0.4104(4) 0.052(2) Uani d 1 . .
H H50A 0.743247 0.334052 0.444534 0.062 Uiso calc 1 . .
H H50B 0.748318 0.236771 0.408944 0.062 Uiso calc 1 . .
C C51 0.7866(4) 0.3773(9) 0.3916(5) 0.061(3) Uani d 1 . .
H H51A 0.825119 0.361399 0.412326 0.073 Uiso calc 1 . .
H H51B 0.786035 0.353851 0.358255 0.073 Uiso calc 1 . .
C C52 0.7760(4) 0.4959(8) 0.3918(4) 0.055(3) Uani d 1 . .
H H52A 0.804607 0.533685 0.377895 0.066 Uiso calc 1 . .
H H52B 0.780626 0.520844 0.425589 0.066 Uiso calc 1 . .
C C53 0.7158(4) 0.5233(8) 0.3625(4) 0.056(3) Uani d 1 . .
H H53A 0.712916 0.506597 0.327995 0.067 Uiso calc 1 . .
H H53B 0.709109 0.601050 0.365162 0.067 Uiso calc 1 . .
C C54 0.6692(4) 0.4610(7) 0.3799(4) 0.049(2) Uani d 1 . .
H H54A 0.668976 0.483412 0.413288 0.059 Uiso calc 1 . .
H H54B 0.631127 0.477376 0.358665 0.059 Uiso calc 1 . .
C C55 0.3468(4) 0.0062(7) 0.1833(3) 0.0379(19) Uani d 1 . .
C C56 0.3376(4) -0.0890(7) 0.1569(3) 0.043(2) Uani d 1 . .
H H56 0.368843 -0.136941 0.158874 0.051 Uiso calc 1 . .
C C57 0.2845(4) -0.1157(8) 0.1280(4) 0.048(2) Uani d 1 . .
H H57 0.279522 -0.180323 0.109843 0.058 Uiso calc 1 . .
C C58 0.2396(4) -0.0482(8) 0.1260(4) 0.052(3) Uani d 1 . .
H H58 0.202989 -0.065319 0.106163 0.062 Uiso calc 1 . .
C C59 0.2471(4) 0.0462(9) 0.1531(4) 0.051(2) Uani d 1 . .
H H59 0.214942 0.090974 0.152273 0.061 Uiso calc 1 . .
C C60 0.2999(4) 0.0761(7) 0.1808(3) 0.038(2) Uani d 1 . .
C C61 0.3043(4) 0.1850(7) 0.2036(3) 0.040(2) Uani d 1 . .
C C62 0.2853(4) 0.2068(7) 0.2452(3) 0.041(2) Uani d 1 . .
C C63 0.2845(4) 0.3103(8) 0.2625(4) 0.052(2) Uani d 1 . .
H H63 0.270172 0.324800 0.290286 0.063 Uiso calc 1 . .
C C64 0.3049(4) 0.3914(8) 0.2387(4) 0.050(2) Uani d 1 . .
H H64 0.305709 0.462204 0.251004 0.060 Uiso calc 1 . .
C C65 0.3242(4) 0.3736(7) 0.1976(4) 0.051(2) Uani d 1 . .
H H65 0.337491 0.431394 0.181520 0.061 Uiso calc 1 . .
C C66 0.3239(4) 0.2710(7) 0.1802(4) 0.044(2) Uani d 1 . .
C C67 0.2525(6) 0.1374(10) 0.3121(4) 0.070(3) Uani d 1 . .
H H67A 0.218638 0.183715 0.307596 0.105 Uiso calc 1 . .
H H67B 0.285073 0.172065 0.334161 0.105 Uiso calc 1 . .
H H67C 0.244473 0.068721 0.325783 0.105 Uiso calc 1 . .
C C68 0.3657(5) 0.3256(9) 0.1159(4) 0.068(3) Uani d 1 . .
H H68A 0.376332 0.296503 0.087230 0.102 Uiso calc 1 . .
H H68B 0.399909 0.353722 0.138478 0.102 Uiso calc 1 . .
H H68C 0.337692 0.383396 0.106079 0.102 Uiso calc 1 . .
C C69 0.4678(4) -0.0396(7) 0.1926(3) 0.041(2) Uani d 1 . .
H H69 0.458485 -0.117645 0.192114 0.049 Uiso calc 1 . .
C C70 0.5302(4) -0.0252(8) 0.2206(4) 0.056(3) Uani d 1 . .
H H70A 0.534730 -0.049412 0.254429 0.067 Uiso calc 1 . .
H H70B 0.540854 0.051437 0.221069 0.067 Uiso calc 1 . .
C C71 0.5697(4) -0.0910(8) 0.1962(5) 0.071(4) Uani d 1 . .
H H71A 0.610169 -0.077509 0.213111 0.085 Uiso calc 1 . .
H H71B 0.561906 -0.168218 0.199365 0.085 Uiso calc 1 . .
C C72 0.5613(5) -0.0634(8) 0.1429(5) 0.071(4) Uani d 1 . .
H H72A 0.576272 0.009536 0.140059 0.085 Uiso calc 1 . .
H H72B 0.583877 -0.113960 0.128011 0.085 Uiso calc 1 . .
C C73 0.4995(5) -0.0681(9) 0.1153(5) 0.069(4) Uani d 1 . .
H H73A 0.486483 -0.143518 0.112594 0.083 Uiso calc 1 . .
H H73B 0.496094 -0.040098 0.082154 0.083 Uiso calc 1 . .
C C74 0.4611(4) -0.0027(7) 0.1402(3) 0.048(2) Uani d 1 . .
H H74A 0.420620 -0.010943 0.122242 0.057 Uiso calc 1 . .
H H74B 0.471363 0.074001 0.139774 0.057 Uiso calc 1 . .
C C75 0.4208(5) -0.0479(9) 0.2776(4) 0.057(3) Uani d 1 . .
H H75 0.462643 -0.061847 0.290921 0.069 Uiso calc 1 . .
C C76 0.3946(6) -0.1572(8) 0.2695(4) 0.061(3) Uani d 1 . .
H H76A 0.413062 -0.196718 0.247087 0.073 Uiso calc 1 . .
H H76B 0.353463 -0.149391 0.253436 0.073 Uiso calc 1 . .
C C77 0.3998(8) -0.2226(10) 0.3145(5) 0.100(5) Uani d 1 . .
H H77A 0.375486 -0.287293 0.306663 0.120 Uiso calc 1 . .
H H77B 0.440066 -0.246404 0.326290 0.120 Uiso calc 1 . .
C C78 0.3830(9) -0.1643(11) 0.3516(6) 0.131(8) Uani d 1 . .
H H78A 0.391791 -0.208200 0.381419 0.157 Uiso calc 1 . .
H H78B 0.340910 -0.154361 0.342031 0.157 Uiso calc 1 . .
C C79 0.4115(8) -0.0526(13) 0.3637(5) 0.105(6) Uani d 1 . .
H H79A 0.393233 -0.013570 0.386334 0.126 Uiso calc 1 . .
H H79B 0.452864 -0.060859 0.379026 0.126 Uiso calc 1 . .
C C80 0.4034(10) 0.0097(10) 0.3158(5) 0.127(8) Uani d 1 . .
H H80A 0.362459 0.029214 0.304421 0.152 Uiso calc 1 . .
H H80B 0.425722 0.077068 0.322131 0.152 Uiso calc 1 . .
S S1A 0.24408(13) 0.2219(2) 0.52100(11) 0.0607(7) Uani d 1 . .
S S2A 0.24474(12) 0.0341(3) 0.46694(11) 0.0639(7) Uani d 1 . .
F F1A 0.3480(4) 0.2976(7) 0.5371(3) 0.112(3) Uani d 1 . .
F F2A 0.2805(5) 0.4110(6) 0.5073(3) 0.110(3) Uani d 1 . .
F F3A 0.3042(3) 0.2920(6) 0.4621(3) 0.086(2) Uani d 1 . .
F F4A 0.3499(3) -0.0314(6) 0.4807(3) 0.081(2) Uani d 1 . .
F F5A 0.2957(4) -0.0660(7) 0.4113(3) 0.092(2) Uani d 1 . .
F F6A 0.3264(4) 0.0971(6) 0.4288(3) 0.095(3) Uani d 1 . .
O O1A 0.1904(4) 0.2535(8) 0.4885(4) 0.096(3) Uani d 1 . .
O O2A 0.2535(5) 0.2361(7) 0.5724(3) 0.092(3) Uani d 1 . .
O O3A 0.2090(4) 0.0861(8) 0.4249(3) 0.086(3) Uani d 1 . .
O O4A 0.2313(4) -0.0722(7) 0.4819(3) 0.085(3) Uani d 1 . .
N N1A 0.2676(4) 0.1084(7) 0.5117(4) 0.065(3) Uani d 1 . .
C C1A 0.2971(6) 0.3084(10) 0.5070(5) 0.068(3) Uani d 1 . .
C C2A 0.3075(6) 0.0072(11) 0.4477(4) 0.073(4) Uani d 1 . .

loop_
_atom_site_aniso_label
_atom_site_aniso_U_11
_atom_site_aniso_U_22
_atom_site_aniso_U_33
_atom_site_aniso_U_12
_atom_site_aniso_U_13
_atom_site_aniso_U_23
Au1 0.03350(16) 0.02516(16) 0.03426(18) 0.00089(14) 0.01226(13) -0.00147(14)
Au2 0.03692(18) 0.03095(17) 0.0360(2) 0.00151(15) 0.01285(14) -0.00129(14)
Au3 0.03603(18) 0.02896(17) 0.0372(2) 0.00002(14) 0.01056(14) -0.00228(14)
P1 0.0365(10) 0.0263(9) 0.0337(11) 0.0014(9) 0.0129(9) -0.0010(8)
P2 0.0391(11) 0.0341(11) 0.0385(12) 0.0042(9) 0.0117(9) 0.0010(9)
P3 0.0416(12) 0.0316(10) 0.0361(12) -0.0012(9) 0.0095(9) 0.0005(9)
O1 0.057(4) 0.045(4) 0.053(4) 0.007(3) 0.017(3) 0.001(3)
O2 0.045(3) 0.041(3) 0.037(3) 0.000(3) 0.006(3) -0.005(3)
O3 0.043(3) 0.045(3) 0.038(4) 0.001(3) 0.005(3) 0.001(3)
O4 0.074(7) 0.098(8) 0.201(13) -0.002(6) 0.070(8) 0.033(8)
O5 0.078(6) 0.059(5) 0.070(5) 0.008(4) 0.006(4) 0.012(4)
O6 0.064(4) 0.052(4) 0.046(4) -0.008(3) 0.025(3) -0.006(3)
O7 0.061(4) 0.056(4) 0.057(4) 0.002(4) 0.028(4) 0.008(4)
C1 0.027(4) 0.028(4) 0.025(4) -0.002(3) 0.004(3) 0.000(3)
C2 0.040(5) 0.035(5) 0.043(5) -0.003(4) 0.017(4) 0.001(4)
C3 0.041(5) 0.027(4) 0.033(5) -0.003(4) 0.009(4) 0.000(3)
C4 0.039(5) 0.031(4) 0.041(5) 0.002(4) 0.011(4) -0.001(4)
C5 0.043(5) 0.045(5) 0.045(5) -0.011(4) 0.017(4) 0.000(4)
C6 0.044(5) 0.048(5) 0.040(5) -0.010(4) 0.013(4) 0.003(4)
C7 0.048(5) 0.028(4) 0.041(5) -0.003(4) 0.005(4) -0.006(4)
C8 0.035(4) 0.030(4) 0.032(4) -0.004(3) 0.005(3) -0.007(3)
C9 0.033(4) 0.028(4) 0.043(5) 0.005(3) 0.013(4) 0.005(4)
C10 0.044(5) 0.018(4) 0.042(5) 0.002(3) 0.013(4) 0.002(3)
C11 0.058(6) 0.029(4) 0.045(5) 0.008(4) 0.018(4) 0.005(4)
C12 0.046(5) 0.032(4) 0.069(7) 0.009(4) 0.030(5) 0.000(4)
C13 0.034(5) 0.038(5) 0.059(6) 0.003(4) 0.006(4) 0.001(4)
C14 0.040(5) 0.028(4) 0.040(5) -0.002(4) 0.006(4) 0.001(4)
C15 0.074(7) 0.050(6) 0.048(6) -0.006(6) 0.009(5) -0.009(5)
C16 0.051(6) 0.062(6) 0.050(6) -0.004(5) 0.006(5) 0.001(5)
C17 0.044(5) 0.029(4) 0.035(5) -0.005(4) 0.017(4) -0.003(4)
C18 0.060(6) 0.040(5) 0.039(5) 0.004(4) 0.023(4) -0.002(4)
C19 0.081(8) 0.047(6) 0.047(6) -0.005(6) 0.025(5) -0.018(5)
C20 0.066(7) 0.055(6) 0.049(6) -0.009(6) 0.012(5) -0.013(5)
C21 0.055(6) 0.068(7) 0.047(6) -0.004(5) 0.010(5) -0.008(5)
C22 0.037(5) 0.044(5) 0.052(6) 0.000(4) 0.011(4) -0.006(4)
C23 0.037(4) 0.027(4) 0.044(5) 0.000(4) 0.018(4) 0.002(4)
C24 0.055(5) 0.026(4) 0.042(5) -0.006(4) 0.011(4) -0.002(4)
C25 0.045(5) 0.041(5) 0.055(6) 0.011(4) 0.016(4) 0.004(4)
C26 0.036(5) 0.054(5) 0.041(5) 0.006(4) 0.013(4) 0.001(4)
C27 0.036(5) 0.054(6) 0.052(6) 0.001(4) 0.008(4) 0.009(5)
C28 0.040(5) 0.033(4) 0.039(5) 0.001(4) 0.005(4) 0.007(4)
C29 0.045(5) 0.046(5) 0.031(5) -0.001(4) 0.010(4) 0.000(4)
C30 0.056(6) 0.053(6) 0.046(6) 0.010(5) 0.019(5) -0.007(5)
C31 0.067(7) 0.060(6) 0.048(6) 0.007(6) 0.018(5) -0.001(5)
C32 0.075(8) 0.063(7) 0.045(6) 0.009(6) 0.017(5) -0.002(5)
C33 0.065(7) 0.057(6) 0.056(7) 0.016(5) 0.024(5) -0.007(5)
C34 0.058(6) 0.039(5) 0.054(6) 0.006(5) 0.024(5) -0.004(5)
C35 0.051(6) 0.068(7) 0.041(6) 0.018(5) 0.019(4) -0.011(5)
C36 0.050(6) 0.074(8) 0.095(10) 0.003(6) 0.031(6) -0.007(7)
C37 0.057(8) 0.099(11) 0.121(13) -0.007(8) 0.035(8) -0.021(10)
C38 0.046(7) 0.124(12) 0.076(9) 0.019(8) 0.017(6) -0.031(9)
C39 0.048(6) 0.084(8) 0.055(7) 0.019(6) 0.022(5) -0.011(6)
C40 0.044(6) 0.082(8) 0.051(6) 0.011(6) 0.015(5) -0.018(6)
C41 0.16(2) 0.23(3) 0.18(2) 0.042(19) 0.101(19) 0.11(2)
C42 0.099(11) 0.094(11) 0.114(13) 0.007(9) 0.001(10) 0.042(10)
C43 0.045(5) 0.029(4) 0.057(6) 0.002(4) 0.015(4) -0.001(4)
C44 0.043(5) 0.046(5) 0.048(6) 0.000(4) 0.015(4) 0.002(4)
C45 0.067(7) 0.046(6) 0.049(6) -0.006(5) 0.019(5) 0.004(5)
C46 0.083(8) 0.030(5) 0.061(7) 0.000(5) 0.014(6) 0.003(5)
C47 0.077(7) 0.035(5) 0.059(7) 0.004(5) 0.027(6) -0.003(5)
C48 0.068(7) 0.032(5) 0.052(6) 0.000(5) 0.030(5) 0.004(4)
C49 0.048(5) 0.040(5) 0.043(5) -0.001(4) 0.021(4) -0.007(4)
C50 0.039(5) 0.051(6) 0.067(7) 0.006(5) 0.018(5) 0.008(5)
C51 0.037(5) 0.064(7) 0.081(8) -0.001(5) 0.013(5) 0.003(6)
C52 0.047(6) 0.055(6) 0.066(7) -0.023(5) 0.017(5) -0.005(5)
C53 0.058(6) 0.040(5) 0.072(7) -0.011(5) 0.019(5) -0.007(5)
C54 0.052(6) 0.036(5) 0.060(7) -0.003(4) 0.016(5) 0.000(4)
C55 0.040(5) 0.036(5) 0.039(5) -0.002(4) 0.012(4) 0.001(4)
C56 0.045(5) 0.036(5) 0.048(6) -0.004(4) 0.014(4) -0.001(4)
C57 0.047(5) 0.045(5) 0.054(6) -0.006(4) 0.016(5) -0.007(4)
C58 0.050(6) 0.062(6) 0.045(6) -0.011(5) 0.013(5) -0.015(5)
C59 0.036(5) 0.063(6) 0.052(6) 0.004(5) 0.009(4) -0.001(5)
C60 0.043(5) 0.039(5) 0.036(5) -0.003(4) 0.018(4) 0.001(4)
C61 0.031(4) 0.047(5) 0.042(5) -0.002(4) 0.009(4) -0.003(4)
C62 0.033(4) 0.045(5) 0.046(5) -0.002(4) 0.013(4) -0.001(4)
C63 0.052(6) 0.046(5) 0.061(7) 0.000(5) 0.020(5) -0.002(5)
C64 0.051(6) 0.041(5) 0.056(6) 0.013(4) 0.009(5) -0.005(5)
C65 0.043(5) 0.035(5) 0.073(7) 0.004(4) 0.010(5) 0.009(5)
C66 0.040(5) 0.041(5) 0.051(6) -0.002(4) 0.014(4) 0.012(4)
C67 0.091(9) 0.073(8) 0.054(7) -0.031(7) 0.032(6) -0.002(6)
C68 0.081(8) 0.070(8) 0.062(7) 0.005(6) 0.036(6) 0.016(6)
C69 0.043(5) 0.025(4) 0.055(6) 0.005(4) 0.011(4) -0.006(4)
C70 0.040(5) 0.047(6) 0.075(8) 0.008(5) 0.005(5) 0.000(5)
C71 0.042(6) 0.028(5) 0.147(13) 0.004(4) 0.031(7) 0.015(6)
C72 0.083(9) 0.036(5) 0.111(11) -0.010(6) 0.059(8) -0.026(6)
C73 0.074(8) 0.048(6) 0.099(10) -0.021(6) 0.048(7) -0.026(6)
C74 0.051(6) 0.043(5) 0.051(6) 0.000(4) 0.015(5) -0.006(4)
C75 0.063(7) 0.057(6) 0.049(6) -0.012(5) 0.007(5) 0.011(5)
C76 0.095(9) 0.035(5) 0.060(7) -0.001(5) 0.033(6) 0.011(5)
C77 0.164(17) 0.055(8) 0.088(11) 0.003(9) 0.045(11) 0.026(7)
C78 0.24(2) 0.061(9) 0.136(15) 0.039(12) 0.134(17) 0.041(9)
C79 0.173(17) 0.110(12) 0.054(8) 0.010(12) 0.068(10) 0.011(8)
C80 0.28(3) 0.047(7) 0.090(11) 0.004(11) 0.108(14) 0.000(7)
S1A 0.0655(17) 0.0536(15) 0.0668(19) 0.0006(13) 0.0234(14) -0.0011(13)
S2A 0.0580(16) 0.0746(18) 0.0583(17) 0.0027(15) 0.0125(13) -0.0114(15)
F1A 0.091(6) 0.132(7) 0.092(6) -0.038(5) -0.019(5) 0.025(5)
F2A 0.175(9) 0.061(4) 0.113(7) -0.006(5) 0.070(7) 0.000(5)
F3A 0.100(6) 0.092(5) 0.071(5) 0.003(5) 0.032(4) 0.013(4)
F4A 0.075(5) 0.094(5) 0.070(5) 0.024(4) 0.008(4) -0.002(4)
F5A 0.108(6) 0.103(6) 0.063(5) 0.015(5) 0.018(4) -0.026(4)
F6A 0.114(7) 0.091(6) 0.095(6) -0.014(5) 0.055(5) 0.002(5)
O1A 0.068(6) 0.091(7) 0.125(9) 0.025(5) 0.014(6) -0.010(6)
O2A 0.144(9) 0.073(6) 0.073(6) -0.010(6) 0.055(6) -0.019(5)
O3A 0.082(6) 0.110(7) 0.056(5) 0.033(5) -0.005(4) -0.008(5)
O4A 0.115(8) 0.065(5) 0.086(6) -0.025(5) 0.049(6) -0.018(5)
N1A 0.060(6) 0.064(6) 0.068(6) -0.004(5) 0.007(5) -0.014(5)
C1A 0.075(8) 0.067(7) 0.060(8) -0.001(7) 0.008(6) -0.001(6)
C2A 0.089(9) 0.074(8) 0.048(7) 0.007(7) 0.000(6) 0.004(6)

loop_
_atom_type_symbol
_atom_type_description
_atom_type_scat_dispersion_real
_atom_type_scat_dispersion_imag
_atom_type_scat_source
C C 0.0181 0.0091 'International Tables Vol C Tables 4.2.6.8 and 6.1.1.4'
H H 0.0000 0.0000 'International Tables Vol C Tables 4.2.6.8 and 6.1.1.4'
Au Au -4.4197 7.2980 'International Tables Vol C Tables 4.2.6.8 and 6.1.1.4'
F F 0.0727 0.0534 'International Tables Vol C Tables 4.2.6.8 and 6.1.1.4'
N N 0.0311 0.0180 'International Tables Vol C Tables 4.2.6.8 and 6.1.1.4'
O O 0.0492 0.0322 'International Tables Vol C Tables 4.2.6.8 and 6.1.1.4'
P P 0.2955 0.4335 'International Tables Vol C Tables 4.2.6.8 and 6.1.1.4'
S S 0.3331 0.5567 'International Tables Vol C Tables 4.2.6.8 and 6.1.1.4'

loop_
_exptl_crystal_face_index_h
_exptl_crystal_face_index_k
_exptl_crystal_face_index_l
_exptl_crystal_face_perp_dist
-1.00 0.00 -1.00 0.0150
1.00 0.00 1.00 0.0160
0.00 -1.00 -1.00 0.0800
0.00 1.00 1.00 0.0650
1.00 0.00 -1.00 0.0220
-1.00 0.00 1.00 0.0200

loop_
_geom_angle_atom_site_label_1
_geom_angle_atom_site_label_2
_geom_angle_atom_site_label_3
_geom_angle_site_symmetry_1
_geom_angle_site_symmetry_3
_geom_angle
_geom_angle_publ_flag
Au3 Au1 Au2 . . 59.247(11) ?
P1 Au1 Au2 . . 138.37(5) ?
P1 Au1 Au3 . . 133.55(5) ?
C1 Au1 Au2 . . 38.1(2) ?
C1 Au1 Au3 . . 40.3(2) ?
C1 Au1 P1 . . 172.5(2) ?
Au3 Au2 Au1 . . 58.675(11) ?
P2 Au2 Au1 . . 132.86(6) ?
P2 Au2 Au3 . . 141.89(6) ?
C1 Au2 Au1 . . 38.0(2) ?
C1 Au2 Au3 . . 39.9(2) ?
C1 Au2 P2 . . 170.9(2) ?
Au1 Au3 Au2 . . 62.077(11) ?
P3 Au3 Au1 . . 136.88(6) ?
P3 Au3 Au2 . . 134.46(6) ?
C1 Au3 Au1 . . 40.3(2) ?
C1 Au3 Au2 . . 40.1(2) ?
C1 Au3 P3 . . 173.3(2) ?
C3 P1 Au1 . . 122.2(3) ?
C3 P1 C17 . . 104.8(4) ?
C17 P1 Au1 . . 108.5(3) ?
C23 P1 Au1 . . 110.1(3) ?
C23 P1 C3 . . 104.3(4) ?
C23 P1 C17 . . 105.8(4) ?
C29 P2 Au2 . . 121.8(3) ?
C29 P2 C43 . . 104.5(4) ?
C29 P2 C49 . . 104.8(4) ?
C43 P2 Au2 . . 112.2(3) ?
C43 P2 C49 . . 108.7(4) ?
C49 P2 Au2 . . 104.0(3) ?
C55 P3 Au3 . . 121.0(3) ?
C55 P3 C69 . . 104.2(4) ?
C55 P3 C75 . . 105.0(4) ?
C69 P3 Au3 . . 110.1(3) ?
C75 P3 Au3 . . 111.6(4) ?
C75 P3 C69 . . 103.4(5) ?
C10 O2 C15 . . 117.5(7) ?
C14 O3 C16 . . 117.1(7) ?
C41 O4 C36 . . 124.5(14) ?
C40 O5 C42 . . 116.7(10) ?
C62 O6 C67 . . 116.4(8) ?
C66 O7 C68 . . 116.7(8) ?
Au1 C1 Au2 . . 103.9(3) ?
Au3 C1 Au1 . . 99.4(3) ?
Au3 C1 Au2 . . 100.1(3) ?
C2 C1 Au1 . . 116.3(6) ?
C2 C1 Au2 . . 115.6(6) ?
C2 C1 Au3 . . 118.8(6) ?
O1 C2 C1 . . 178.9(10) ?
C4 C3 P1 . . 117.5(6) ?
C4 C3 C8 . . 118.2(8) ?
C8 C3 P1 . . 123.8(6) ?
C3 C4 H4 . . 118.6 ?
C5 C4 C3 . . 122.9(8) ?
C5 C4 H4 . . 118.6 ?
C4 C5 H5 . . 120.4 ?
C6 C5 C4 . . 119.3(9) ?
C6 C5 H5 . . 120.4 ?
C5 C6 H6 . . 120.1 ?
C5 C6 C7 . . 119.7(9) ?
C7 C6 H6 . . 120.1 ?
C6 C7 H7 . . 119.3 ?
C8 C7 C6 . . 121.4(8) ?
C8 C7 H7 . . 119.3 ?
C3 C8 C9 . . 124.3(8) ?
C7 C8 C3 . . 118.5(8) ?
C7 C8 C9 . . 117.2(7) ?
C10 C9 C8 . . 121.7(8) ?
C14 C9 C8 . . 119.9(8) ?
C14 C9 C10 . . 118.2(8) ?
O2 C10 C9 . . 114.5(7) ?
O2 C10 C11 . . 124.8(8) ?
C11 C10 C9 . . 120.7(8) ?
C10 C11 H11 . . 120.6 ?
C12 C11 C10 . . 118.9(9) ?
C12 C11 H11 . . 120.6 ?
C11 C12 H12 . . 119.0 ?
C13 C12 C11 . . 122.1(9) ?
C13 C12 H12 . . 119.0 ?
C12 C13 H13 . . 120.5 ?
C12 C13 C14 . . 119.0(9) ?
C14 C13 H13 . . 120.5 ?
O3 C14 C9 . . 115.0(8) ?
O3 C14 C13 . . 123.9(8) ?
C9 C14 C13 . . 121.1(8) ?
O2 C15 H15A . . 109.5 ?
O2 C15 H15B . . 109.5 ?
O2 C15 H15C . . 109.5 ?
H15A C15 H15B . . 109.5 ?
H15A C15 H15C . . 109.5 ?
H15B C15 H15C . . 109.5 ?
O3 C16 H16A . . 109.5 ?
O3 C16 H16B . . 109.5 ?
O3 C16 H16C . . 109.5 ?
H16A C16 H16B . . 109.5 ?
H16A C16 H16C . . 109.5 ?
H16B C16 H16C . . 109.5 ?
P1 C17 H17 . . 106.6 ?
C18 C17 P1 . . 116.5(6) ?
C18 C17 H17 . . 106.6 ?
C22 C17 P1 . . 109.7(6) ?
C22 C17 H17 . . 106.6 ?
C22 C17 C18 . . 110.1(7) ?
C17 C18 H18A . . 109.5 ?
C17 C18 H18B . . 109.5 ?
H18A C18 H18B . . 108.1 ?
C19 C18 C17 . . 110.8(8) ?
C19 C18 H18A . . 109.5 ?
C19 C18 H18B . . 109.5 ?
C18 C19 H19A . . 109.3 ?
C18 C19 H19B . . 109.3 ?
H19A C19 H19B . . 107.9 ?
C20 C19 C18 . . 111.7(8) ?
C20 C19 H19A . . 109.3 ?
C20 C19 H19B . . 109.3 ?
C19 C20 H20A . . 109.1 ?
C19 C20 H20B . . 109.1 ?
H20A C20 H20B . . 107.9 ?
C21 C20 C19 . . 112.3(9) ?
C21 C20 H20A . . 109.1 ?
C21 C20 H20B . . 109.1 ?
C20 C21 H21A . . 109.6 ?
C20 C21 H21B . . 109.6 ?
C20 C21 C22 . . 110.5(8) ?
H21A C21 H21B . . 108.1 ?
C22 C21 H21A . . 109.6 ?
C22 C21 H21B . . 109.6 ?
C17 C22 C21 . . 112.5(8) ?
C17 C22 H22A . . 109.1 ?
C17 C22 H22B . . 109.1 ?
C21 C22 H22A . . 109.1 ?
C21 C22 H22B . . 109.1 ?
H22A C22 H22B . . 107.8 ?
P1 C23 H23 . . 108.3 ?
C24 C23 P1 . . 110.5(6) ?
C24 C23 H23 . . 108.3 ?
C28 C23 P1 . . 112.5(5) ?
C28 C23 H23 . . 108.3 ?
C28 C23 C24 . . 108.8(7) ?
C23 C24 H24A . . 109.6 ?
C23 C24 H24B . . 109.6 ?
H24A C24 H24B . . 108.1 ?
C25 C24 C23 . . 110.1(7) ?
C25 C24 H24A . . 109.6 ?
C25 C24 H24B . . 109.6 ?
C24 C25 H25A . . 109.4 ?
C24 C25 H25B . . 109.4 ?
H25A C25 H25B . . 108.0 ?
C26 C25 C24 . . 111.3(7) ?
C26 C25 H25A . . 109.4 ?
C26 C25 H25B . . 109.4 ?
C25 C26 H26A . . 109.3 ?
C25 C26 H26B . . 109.3 ?
H26A C26 H26B . . 108.0 ?
C27 C26 C25 . . 111.4(8) ?
C27 C26 H26A . . 109.3 ?
C27 C26 H26B . . 109.3 ?
C26 C27 H27A . . 109.3 ?
C26 C27 H27B . . 109.3 ?
H27A C27 H27B . . 107.9 ?
C28 C27 C26 . . 111.7(7) ?
C28 C27 H27A . . 109.3 ?
C28 C27 H27B . . 109.3 ?
C23 C28 H28A . . 109.5 ?
C23 C28 H28B . . 109.5 ?
C27 C28 C23 . . 110.7(7) ?
C27 C28 H28A . . 109.5 ?
C27 C28 H28B . . 109.5 ?
H28A C28 H28B . . 108.1 ?
C30 C29 P2 . . 117.2(7) ?
C34 C29 P2 . . 124.2(7) ?
C34 C29 C30 . . 118.4(9) ?
C29 C30 H30 . . 119.5 ?
C31 C30 C29 . . 121.1(10) ?
C31 C30 H30 . . 119.5 ?
C30 C31 H31 . . 120.4 ?
C30 C31 C32 . . 119.3(11) ?
C32 C31 H31 . . 120.4 ?
C31 C32 H32 . . 120.2 ?
C33 C32 C31 . . 119.7(10) ?
C33 C32 H32 . . 120.2 ?
C32 C33 H33 . . 118.9 ?
C32 C33 C34 . . 122.1(10) ?
C34 C33 H33 . . 118.9 ?
C29 C34 C35 . . 122.3(9) ?
C33 C34 C29 . . 119.2(10) ?
C33 C34 C35 . . 118.5(9) ?
C36 C35 C34 . . 119.7(11) ?
C36 C35 C40 . . 117.7(11) ?
C40 C35 C34 . . 122.3(10) ?
C35 C36 O4 . . 117.6(12) ?
C35 C36 C37 . . 123.3(14) ?
C37 C36 O4 . . 119.0(13) ?
C36 C37 H37 . . 121.7 ?
C36 C37 C38 . . 116.7(14) ?
C38 C37 H37 . . 121.7 ?
C37 C38 H38 . . 119.0 ?
C39 C38 C37 . . 122.0(13) ?
C39 C38 H38 . . 119.0 ?
C38 C39 H39 . . 120.6 ?
C38 C39 C40 . . 118.7(13) ?
C40 C39 H39 . . 120.6 ?
O5 C40 C35 . . 114.2(10) ?
O5 C40 C39 . . 124.3(12) ?
C35 C40 C39 . . 121.4(12) ?
O4 C41 H41A . . 109.5 ?
O4 C41 H41B . . 109.5 ?
O4 C41 H41C . . 109.5 ?
H41A C41 H41B . . 109.5 ?
H41A C41 H41C . . 109.5 ?
H41B C41 H41C . . 109.5 ?
O5 C42 H42A . . 109.5 ?
O5 C42 H42B . . 109.5 ?
O5 C42 H42C . . 109.5 ?
H42A C42 H42B . . 109.5 ?
H42A C42 H42C . . 109.5 ?
H42B C42 H42C . . 109.5 ?
P2 C43 H43 . . 108.8 ?
C44 C43 P2 . . 109.0(6) ?
C44 C43 H43 . . 108.8 ?
C48 C43 P2 . . 111.4(6) ?
C48 C43 H43 . . 108.8 ?
C48 C43 C44 . . 110.0(8) ?
C43 C44 H44A . . 109.4 ?
C43 C44 H44B . . 109.4 ?
H44A C44 H44B . . 108.0 ?
C45 C44 C43 . . 111.0(8) ?
C45 C44 H44A . . 109.4 ?
C45 C44 H44B . . 109.4 ?
C44 C45 H45A . . 109.4 ?
C44 C45 H45B . . 109.4 ?
H45A C45 H45B . . 108.0 ?
C46 C45 C44 . . 111.4(8) ?
C46 C45 H45A . . 109.4 ?
C46 C45 H45B . . 109.4 ?
C45 C46 H46A . . 109.6 ?
C45 C46 H46B . . 109.6 ?
C45 C46 C47 . . 110.2(9) ?
H46A C46 H46B . . 108.1 ?
C47 C46 H46A . . 109.6 ?
C47 C46 H46B . . 109.6 ?
C46 C47 H47A . . 109.1 ?
C46 C47 H47B . . 109.1 ?
C46 C47 C48 . . 112.4(9) ?
H47A C47 H47B . . 107.9 ?
C48 C47 H47A . . 109.1 ?
C48 C47 H47B . . 109.1 ?
C43 C48 H48A . . 109.7 ?
C43 C48 H48B . . 109.7 ?
C47 C48 C43 . . 109.9(8) ?
C47 C48 H48A . . 109.7 ?
C47 C48 H48B . . 109.7 ?
H48A C48 H48B . . 108.2 ?
P2 C49 H49 . . 105.9 ?
C50 C49 P2 . . 118.2(7) ?
C50 C49 H49 . . 105.9 ?
C54 C49 P2 . . 109.6(6) ?
C54 C49 H49 . . 105.9 ?
C54 C49 C50 . . 110.5(8) ?
C49 C50 H50A . . 109.7 ?
C49 C50 H50B . . 109.7 ?
H50A C50 H50B . . 108.2 ?
C51 C50 C49 . . 109.7(8) ?
C51 C50 H50A . . 109.7 ?
C51 C50 H50B . . 109.7 ?
C50 C51 H51A . . 109.4 ?
C50 C51 H51B . . 109.4 ?
H51A C51 H51B . . 108.0 ?
C52 C51 C50 . . 111.4(9) ?
C52 C51 H51A . . 109.4 ?
C52 C51 H51B . . 109.4 ?
C51 C52 H52A . . 109.4 ?
C51 C52 H52B . . 109.4 ?
C51 C52 C53 . . 111.0(8) ?
H52A C52 H52B . . 108.0 ?
C53 C52 H52A . . 109.4 ?
C53 C52 H52B . . 109.4 ?
C52 C53 H53A . . 109.2 ?
C52 C53 H53B . . 109.2 ?
C52 C53 C54 . . 112.2(9) ?
H53A C53 H53B . . 107.9 ?
C54 C53 H53A . . 109.2 ?
C54 C53 H53B . . 109.2 ?
C49 C54 C53 . . 110.1(8) ?
C49 C54 H54A . . 109.6 ?
C49 C54 H54B . . 109.6 ?
C53 C54 H54A . . 109.6 ?
C53 C54 H54B . . 109.6 ?
H54A C54 H54B . . 108.2 ?
C56 C55 P3 . . 118.8(7) ?
C56 C55 C60 . . 118.6(8) ?
C60 C55 P3 . . 122.5(7) ?
C55 C56 H56 . . 119.0 ?
C57 C56 C55 . . 122.0(9) ?
C57 C56 H56 . . 119.0 ?
C56 C57 H57 . . 120.5 ?
C58 C57 C56 . . 119.0(9) ?
C58 C57 H57 . . 120.5 ?
C57 C58 H58 . . 119.9 ?
C57 C58 C59 . . 120.3(9) ?
C59 C58 H58 . . 119.9 ?
C58 C59 H59 . . 119.1 ?
C60 C59 C58 . . 121.7(9) ?
C60 C59 H59 . . 119.1 ?
C55 C60 C61 . . 124.5(8) ?
C59 C60 C55 . . 118.3(9) ?
C59 C60 C61 . . 117.0(8) ?
C62 C61 C60 . . 122.8(8) ?
C62 C61 C66 . . 118.0(9) ?
C66 C61 C60 . . 119.0(8) ?
O6 C62 C61 . . 115.3(8) ?
O6 C62 C63 . . 123.3(8) ?
C63 C62 C61 . . 121.4(9) ?
C62 C63 H63 . . 120.8 ?
C64 C63 C62 . . 118.4(10) ?
C64 C63 H63 . . 120.8 ?
C63 C64 H64 . . 118.9 ?
C65 C64 C63 . . 122.2(9) ?
C65 C64 H64 . . 118.9 ?
C64 C65 H65 . . 120.5 ?
C64 C65 C66 . . 119.0(9) ?
C66 C65 H65 . . 120.5 ?
O7 C66 C61 . . 114.4(8) ?
C65 C66 O7 . . 124.5(9) ?
C65 C66 C61 . . 121.0(9) ?
O6 C67 H67A . . 109.5 ?
O6 C67 H67B . . 109.5 ?
O6 C67 H67C . . 109.5 ?
H67A C67 H67B . . 109.5 ?
H67A C67 H67C . . 109.5 ?
H67B C67 H67C . . 109.5 ?
O7 C68 H68A . . 109.5 ?
O7 C68 H68B . . 109.5 ?
O7 C68 H68C . . 109.5 ?
H68A C68 H68B . . 109.5 ?
H68A C68 H68C . . 109.5 ?
H68B C68 H68C . . 109.5 ?
P3 C69 H69 . . 108.0 ?
C70 C69 P3 . . 111.2(7) ?
C70 C69 H69 . . 108.0 ?
C70 C69 C74 . . 109.6(8) ?
C74 C69 P3 . . 111.8(6) ?
C74 C69 H69 . . 108.0 ?
C69 C70 H70A . . 109.8 ?
C69 C70 H70B . . 109.8 ?
C69 C70 C71 . . 109.6(9) ?
H70A C70 H70B . . 108.2 ?
C71 C70 H70A . . 109.8 ?
C71 C70 H70B . . 109.8 ?
C70 C71 H71A . . 109.2 ?
C70 C71 H71B . . 109.2 ?
H71A C71 H71B . . 107.9 ?
C72 C71 C70 . . 112.2(9) ?
C72 C71 H71A . . 109.2 ?
C72 C71 H71B . . 109.2 ?
C71 C72 H72A . . 109.0 ?
C71 C72 H72B . . 109.0 ?
H72A C72 H72B . . 107.8 ?
C73 C72 C71 . . 113.1(10) ?
C73 C72 H72A . . 109.0 ?
C73 C72 H72B . . 109.0 ?
C72 C73 H73A . . 109.3 ?
C72 C73 H73B . . 109.3 ?
C72 C73 C74 . . 111.5(9) ?
H73A C73 H73B . . 108.0 ?
C74 C73 H73A . . 109.3 ?
C74 C73 H73B . . 109.3 ?
C69 C74 H74A . . 109.5 ?
C69 C74 H74B . . 109.5 ?
C73 C74 C69 . . 110.8(9) ?
C73 C74 H74A . . 109.5 ?
C73 C74 H74B . . 109.5 ?
H74A C74 H74B . . 108.1 ?
P3 C75 H75 . . 104.2 ?
C76 C75 P3 . . 115.7(8) ?
C76 C75 H75 . . 104.2 ?
C80 C75 P3 . . 114.2(9) ?
C80 C75 H75 . . 104.2 ?
C80 C75 C76 . . 112.5(11) ?
C75 C76 H76A . . 108.6 ?
C75 C76 H76B . . 108.6 ?
C75 C76 C77 . . 114.8(11) ?
H76A C76 H76B . . 107.5 ?
C77 C76 H76A . . 108.6 ?
C77 C76 H76B . . 108.6 ?
C76 C77 H77A . . 109.2 ?
C76 C77 H77B . . 109.2 ?
H77A C77 H77B . . 107.9 ?
C78 C77 C76 . . 112.0(12) ?
C78 C77 H77A . . 109.2 ?
C78 C77 H77B . . 109.2 ?
C77 C78 H78A . . 108.3 ?
C77 C78 H78B . . 108.3 ?
C77 C78 C79 . . 115.9(13) ?
H78A C78 H78B . . 107.4 ?
C79 C78 H78A . . 108.3 ?
C79 C78 H78B . . 108.3 ?
C78 C79 H79A . . 110.2 ?
C78 C79 H79B . . 110.2 ?
H79A C79 H79B . . 108.5 ?
C80 C79 C78 . . 107.5(13) ?
C80 C79 H79A . . 110.2 ?
C80 C79 H79B . . 110.2 ?
C75 C80 C79 . . 114.5(12) ?
C75 C80 H80A . . 108.6 ?
C75 C80 H80B . . 108.6 ?
C79 C80 H80A . . 108.6 ?
C79 C80 H80B . . 108.6 ?
H80A C80 H80B . . 107.6 ?
O1A S1A N1A . . 116.1(6) ?
O1A S1A C1A . . 105.4(6) ?
O2A S1A O1A . . 121.1(6) ?
O2A S1A N1A . . 107.9(6) ?
O2A S1A C1A . . 101.7(6) ?
N1A S1A C1A . . 101.8(6) ?
O3A S2A O4A . . 121.5(6) ?
O3A S2A N1A . . 115.4(6) ?
O3A S2A C2A . . 102.3(6) ?
O4A S2A N1A . . 111.2(5) ?
O4A S2A C2A . . 100.6(6) ?
N1A S2A C2A . . 101.8(6) ?
S2A N1A S1A . . 126.9(7) ?
F1A C1A S1A . . 113.1(9) ?
F1A C1A F2A . . 108.9(11) ?
F1A C1A F3A . . 106.9(11) ?
F2A C1A S1A . . 110.4(9) ?
F2A C1A F3A . . 104.9(10) ?
F3A C1A S1A . . 112.2(9) ?
F4A C2A S2A . . 115.4(9) ?
F4A C2A F5A . . 106.6(11) ?
F4A C2A F6A . . 108.2(12) ?
F5A C2A S2A . . 109.1(9) ?
F5A C2A F6A . . 106.3(10) ?
F6A C2A S2A . . 110.8(9) ?

loop_
_geom_bond_atom_site_label_1
_geom_bond_atom_site_label_2
_geom_bond_site_symmetry_2
_geom_bond_distance
_geom_bond_publ_flag
Au1 Au2 . 3.3005(5) ?
Au1 Au3 . 3.1909(5) ?
Au1 P1 . 2.280(2) ?
Au1 C1 . 2.094(8) ?
Au2 Au3 . 3.2101(5) ?
Au2 P2 . 2.281(2) ?
Au2 C1 . 2.098(7) ?
Au3 P3 . 2.273(2) ?
Au3 C1 . 2.090(7) ?
P1 C3 . 1.840(8) ?
P1 C17 . 1.846(8) ?
P1 C23 . 1.837(8) ?
P2 C29 . 1.833(9) ?
P2 C43 . 1.852(8) ?
P2 C49 . 1.853(9) ?
P3 C55 . 1.835(9) ?
P3 C69 . 1.854(9) ?
P3 C75 . 1.847(10) ?
O1 C2 . 1.176(10) ?
O2 C10 . 1.366(10) ?
O2 C15 . 1.427(11) ?
O3 C14 . 1.368(10) ?
O3 C16 . 1.441(11) ?
O4 C36 . 1.397(16) ?
O4 C41 . 1.278(18) ?
O5 C40 . 1.360(13) ?
O5 C42 . 1.438(14) ?
O6 C62 . 1.376(11) ?
O6 C67 . 1.432(12) ?
O7 C66 . 1.378(11) ?
O7 C68 . 1.422(12) ?
C1 C2 . 1.282(12) ?
C3 C4 . 1.385(11) ?
C3 C8 . 1.409(11) ?
C4 H4 . 0.9500 ?
C4 C5 . 1.373(12) ?
C5 H5 . 0.9500 ?
C5 C6 . 1.364(13) ?
C6 H6 . 0.9500 ?
C6 C7 . 1.394(12) ?
C7 H7 . 0.9500 ?
C7 C8 . 1.394(12) ?
C8 C9 . 1.486(11) ?
C9 C10 . 1.401(12) ?
C9 C14 . 1.389(11) ?
C10 C11 . 1.390(12) ?
C11 H11 . 0.9500 ?
C11 C12 . 1.374(13) ?
C12 H12 . 0.9500 ?
C12 C13 . 1.365(13) ?
C13 H13 . 0.9500 ?
C13 C14 . 1.390(12) ?
C15 H15A . 0.9800 ?
C15 H15B . 0.9800 ?
C15 H15C . 0.9800 ?
C16 H16A . 0.9800 ?
C16 H16B . 0.9800 ?
C16 H16C . 0.9800 ?
C17 H17 . 1.0000 ?
C17 C18 . 1.533(11) ?
C17 C22 . 1.527(12) ?
C18 H18A . 0.9900 ?
C18 H18B . 0.9900 ?
C18 C19 . 1.523(13) ?
C19 H19A . 0.9900 ?
C19 H19B . 0.9900 ?
C19 C20 . 1.522(15) ?
C20 H20A . 0.9900 ?
C20 H20B . 0.9900 ?
C20 C21 . 1.520(14) ?
C21 H21A . 0.9900 ?
C21 H21B . 0.9900 ?
C21 C22 . 1.535(13) ?
C22 H22A . 0.9900 ?
C22 H22B . 0.9900 ?
C23 H23 . 1.0000 ?
C23 C24 . 1.551(11) ?
C23 C28 . 1.531(11) ?
C24 H24A . 0.9900 ?
C24 H24B . 0.9900 ?
C24 C25 . 1.541(12) ?
C25 H25A . 0.9900 ?
C25 H25B . 0.9900 ?
C25 C26 . 1.533(13) ?
C26 H26A . 0.9900 ?
C26 H26B . 0.9900 ?
C26 C27 . 1.529(13) ?
C27 H27A . 0.9900 ?
C27 H27B . 0.9900 ?
C27 C28 . 1.524(11) ?
C28 H28A . 0.9900 ?
C28 H28B . 0.9900 ?
C29 C30 . 1.421(13) ?
C29 C34 . 1.389(13) ?
C30 H30 . 0.9500 ?
C30 C31 . 1.376(14) ?
C31 H31 . 0.9500 ?
C31 C32 . 1.391(14) ?
C32 H32 . 0.9500 ?
C32 C33 . 1.368(15) ?
C33 H33 . 0.9500 ?
C33 C34 . 1.383(14) ?
C34 C35 . 1.496(14) ?
C35 C36 . 1.366(16) ?
C35 C40 . 1.376(16) ?
C36 C37 . 1.376(18) ?
C37 H37 . 0.9500 ?
C37 C38 . 1.40(2) ?
C38 H38 . 0.9500 ?
C38 C39 . 1.356(17) ?
C39 H39 . 0.9500 ?
C39 C40 . 1.386(14) ?
C41 H41A . 0.9800 ?
C41 H41B . 0.9800 ?
C41 H41C . 0.9800 ?
C42 H42A . 0.9800 ?
C42 H42B . 0.9800 ?
C42 H42C . 0.9800 ?
C43 H43 . 1.0000 ?
C43 C44 . 1.539(12) ?
C43 C48 . 1.536(13) ?
C44 H44A . 0.9900 ?
C44 H44B . 0.9900 ?
C44 C45 . 1.520(13) ?
C45 H45A . 0.9900 ?
C45 H45B . 0.9900 ?
C45 C46 . 1.516(14) ?
C46 H46A . 0.9900 ?
C46 H46B . 0.9900 ?
C46 C47 . 1.526(14) ?
C47 H47A . 0.9900 ?
C47 H47B . 0.9900 ?
C47 C48 . 1.534(12) ?
C48 H48A . 0.9900 ?
C48 H48B . 0.9900 ?
C49 H49 . 1.0000 ?
C49 C50 . 1.546(13) ?
C49 C54 . 1.523(12) ?
C50 H50A . 0.9900 ?
C50 H50B . 0.9900 ?
C50 C51 . 1.541(14) ?
C51 H51A . 0.9900 ?
C51 H51B . 0.9900 ?
C51 C52 . 1.503(14) ?
C52 H52A . 0.9900 ?
C52 H52B . 0.9900 ?
C52 C53 . 1.524(14) ?
C53 H53A . 0.9900 ?
C53 H53B . 0.9900 ?
C53 C54 . 1.537(13) ?
C54 H54A . 0.9900 ?
C54 H54B . 0.9900 ?
C55 C56 . 1.395(12) ?
C55 C60 . 1.412(12) ?
C56 H56 . 0.9500 ?
C56 C57 . 1.383(13) ?
C57 H57 . 0.9500 ?
C57 C58 . 1.359(14) ?
C58 H58 . 0.9500 ?
C58 C59 . 1.395(14) ?
C59 H59 . 0.9500 ?
C59 C60 . 1.375(12) ?
C60 C61 . 1.499(12) ?
C61 C62 . 1.390(12) ?
C61 C66 . 1.404(12) ?
C62 C63 . 1.386(13) ?
C63 H63 . 0.9500 ?
C63 C64 . 1.372(14) ?
C64 H64 . 0.9500 ?
C64 C65 . 1.372(14) ?
C65 H65 . 0.9500 ?
C65 C66 . 1.374(13) ?
C67 H67A . 0.9800 ?
C67 H67B . 0.9800 ?
C67 H67C . 0.9800 ?
C68 H68A . 0.9800 ?
C68 H68B . 0.9800 ?
C68 H68C . 0.9800 ?
C69 H69 . 1.0000 ?
C69 C70 . 1.529(12) ?
C69 C74 . 1.530(13) ?
C70 H70A . 0.9900 ?
C70 H70B . 0.9900 ?
C70 C71 . 1.539(14) ?
C71 H71A . 0.9900 ?
C71 H71B . 0.9900 ?
C71 C72 . 1.520(17) ?
C72 H72A . 0.9900 ?
C72 H72B . 0.9900 ?
C72 C73 . 1.504(17) ?
C73 H73A . 0.9900 ?
C73 H73B . 0.9900 ?
C73 C74 . 1.524(13) ?
C74 H74A . 0.9900 ?
C74 H74B . 0.9900 ?
C75 H75 . 1.0000 ?
C75 C76 . 1.497(14) ?
C75 C80 . 1.444(16) ?
C76 H76A . 0.9900 ?
C76 H76B . 0.9900 ?
C76 C77 . 1.498(15) ?
C77 H77A . 0.9900 ?
C77 H77B . 0.9900 ?
C77 C78 . 1.416(19) ?
C78 H78A . 0.9900 ?
C78 H78B . 0.9900 ?
C78 C79 . 1.56(2) ?
C79 H79A . 0.9900 ?
C79 H79B . 0.9900 ?
C79 C80 . 1.539(18) ?
C80 H80A . 0.9900 ?
C80 H80B . 0.9900 ?
S1A O1A . 1.450(9) ?
S1A O2A . 1.436(9) ?
S1A N1A . 1.570(10) ?
S1A C1A . 1.784(13) ?
S2A O3A . 1.448(8) ?
S2A O4A . 1.453(9) ?
S2A N1A . 1.566(9) ?
S2A C2A . 1.754(14) ?
F1A C1A . 1.321(14) ?
F2A C1A . 1.342(14) ?
F3A C1A . 1.346(14) ?
F4A C2A . 1.301(13) ?
F5A C2A . 1.360(14) ?
F6A C2A . 1.368(14) ?

loop_
_geom_torsion_atom_site_label_1
_geom_torsion_atom_site_label_2
_geom_torsion_atom_site_label_3
_geom_torsion_atom_site_label_4
_geom_torsion_site_symmetry_1
_geom_torsion_site_symmetry_2
_geom_torsion_site_symmetry_3
_geom_torsion_site_symmetry_4
_geom_torsion
_geom_torsion_publ_flag
Au1 P1 C3 C4 . . . . 161.8(5) ?
Au1 P1 C3 C8 . . . . -26.2(8) ?
Au1 P1 C17 C18 . . . . -170.1(6) ?
Au1 P1 C17 C22 . . . . 63.9(6) ?
Au1 P1 C23 C24 . . . . 48.8(6) ?
Au1 P1 C23 C28 . . . . -73.0(6) ?
Au2 P2 C29 C30 . . . . -176.5(6) ?
Au2 P2 C29 C34 . . . . -0.7(10) ?
Au2 P2 C43 C44 . . . . -65.2(7) ?
Au2 P2 C43 C48 . . . . 56.4(7) ?
Au2 P2 C49 C50 . . . . -168.7(7) ?
Au2 P2 C49 C54 . . . . 63.7(7) ?
Au3 P3 C55 C56 . . . . 153.7(6) ?
Au3 P3 C55 C60 . . . . -29.8(9) ?
Au3 P3 C69 C70 . . . . 48.3(7) ?
Au3 P3 C69 C74 . . . . -74.5(7) ?
Au3 P3 C75 C76 . . . . 173.0(8) ?
Au3 P3 C75 C80 . . . . 39.9(13) ?
P1 C3 C4 C5 . . . . 172.4(7) ?
P1 C3 C8 C7 . . . . -171.8(6) ?
P1 C3 C8 C9 . . . . 8.8(12) ?
P1 C17 C18 C19 . . . . 178.0(7) ?
P1 C17 C22 C21 . . . . -174.4(7) ?
P1 C23 C24 C25 . . . . 176.7(6) ?
P1 C23 C28 C27 . . . . -177.4(6) ?
P2 C29 C30 C31 . . . . 172.5(8) ?
P2 C29 C34 C33 . . . . -170.3(8) ?
P2 C29 C34 C35 . . . . 12.0(14) ?
P2 C43 C44 C45 . . . . 180.0(7) ?
P2 C43 C48 C47 . . . . -177.1(7) ?
P2 C49 C50 C51 . . . . 174.5(7) ?
P2 C49 C54 C53 . . . . -171.1(7) ?
P3 C55 C56 C57 . . . . 177.7(7) ?
P3 C55 C60 C59 . . . . -175.4(7) ?
P3 C55 C60 C61 . . . . 9.0(12) ?
P3 C69 C70 C71 . . . . 176.8(7) ?
P3 C69 C74 C73 . . . . -176.1(7) ?
P3 C75 C76 C77 . . . . 177.2(10) ?
P3 C75 C80 C79 . . . . -174.0(12) ?
O2 C10 C11 C12 . . . . 178.6(8) ?
O4 C36 C37 C38 . . . . -179.3(12) ?
O6 C62 C63 C64 . . . . 180.0(9) ?
C3 P1 C17 C18 . . . . 57.9(7) ?
C3 P1 C17 C22 . . . . -68.1(7) ?
C3 P1 C23 C24 . . . . -178.5(6) ?
C3 P1 C23 C28 . . . . 59.7(7) ?
C3 C4 C5 C6 . . . . -0.8(14) ?
C3 C8 C9 C10 . . . . 75.4(11) ?
C3 C8 C9 C14 . . . . -110.5(10) ?
C4 C3 C8 C7 . . . . 0.2(12) ?
C4 C3 C8 C9 . . . . -179.2(8) ?
C4 C5 C6 C7 . . . . 1.7(14) ?
C5 C6 C7 C8 . . . . -1.7(13) ?
C6 C7 C8 C3 . . . . 0.7(12) ?
C6 C7 C8 C9 . . . . -179.8(8) ?
C7 C8 C9 C10 . . . . -104.1(9) ?
C7 C8 C9 C14 . . . . 70.1(10) ?
C8 C3 C4 C5 . . . . -0.2(13) ?
C8 C9 C10 O2 . . . . -3.3(11) ?
C8 C9 C10 C11 . . . . 177.1(7) ?
C8 C9 C14 O3 . . . . 2.8(11) ?
C8 C9 C14 C13 . . . . -176.9(8) ?
C9 C10 C11 C12 . . . . -1.9(12) ?
C10 C9 C14 O3 . . . . 177.1(7) ?
C10 C9 C14 C13 . . . . -2.5(12) ?
C10 C11 C12 C13 . . . . 0.3(14) ?
C11 C12 C13 C14 . . . . 0.1(14) ?
C12 C13 C14 O3 . . . . -178.5(8) ?
C12 C13 C14 C9 . . . . 1.1(13) ?
C14 C9 C10 O2 . . . . -177.5(7) ?
C14 C9 C10 C11 . . . . 2.9(12) ?
C15 O2 C10 C9 . . . . -172.4(7) ?
C15 O2 C10 C11 . . . . 7.2(12) ?
C16 O3 C14 C9 . . . . 170.5(8) ?
C16 O3 C14 C13 . . . . -9.8(12) ?
C17 P1 C3 C4 . . . . -74.6(7) ?
C17 P1 C3 C8 . . . . 97.4(7) ?
C17 P1 C23 C24 . . . . -68.2(7) ?
C17 P1 C23 C28 . . . . 170.0(6) ?
C17 C18 C19 C20 . . . . 56.0(11) ?
C18 C17 C22 C21 . . . . 56.1(10) ?
C18 C19 C20 C21 . . . . -54.9(12) ?
C19 C20 C21 C22 . . . . 53.1(12) ?
C20 C21 C22 C17 . . . . -54.4(12) ?
C22 C17 C18 C19 . . . . -56.2(10) ?
C23 P1 C3 C4 . . . . 36.4(8) ?
C23 P1 C3 C8 . . . . -151.5(7) ?
C23 P1 C17 C18 . . . . -52.0(7) ?
C23 P1 C17 C22 . . . . -178.0(6) ?
C23 C24 C25 C26 . . . . 56.7(10) ?
C24 C23 C28 C27 . . . . 59.8(9) ?
C24 C25 C26 C27 . . . . -53.5(10) ?
C25 C26 C27 C28 . . . . 53.8(11) ?
C26 C27 C28 C23 . . . . -57.6(10) ?
C28 C23 C24 C25 . . . . -59.4(9) ?
C29 P2 C43 C44 . . . . 68.8(7) ?
C29 P2 C43 C48 . . . . -169.6(7) ?
C29 P2 C49 C50 . . . . 62.4(8) ?
C29 P2 C49 C54 . . . . -65.3(8) ?
C29 C30 C31 C32 . . . . -0.4(16) ?
C29 C34 C35 C36 . . . . 85.6(13) ?
C29 C34 C35 C40 . . . . -99.8(12) ?
C30 C29 C34 C33 . . . . 5.4(15) ?
C30 C29 C34 C35 . . . . -172.3(10) ?
C30 C31 C32 C33 . . . . 2.5(17) ?
C31 C32 C33 C34 . . . . -0.5(18) ?
C32 C33 C34 C29 . . . . -3.5(17) ?
C32 C33 C34 C35 . . . . 174.3(11) ?
C33 C34 C35 C36 . . . . -92.2(13) ?
C33 C34 C35 C40 . . . . 82.5(13) ?
C34 C29 C30 C31 . . . . -3.5(15) ?
C34 C35 C36 O4 . . . . -3.6(16) ?
C34 C35 C36 C37 . . . . 179.3(12) ?
C34 C35 C40 O5 . . . . 4.4(14) ?
C34 C35 C40 C39 . . . . -178.6(9) ?
C35 C36 C37 C38 . . . . -2(2) ?
C36 C35 C40 O5 . . . . 179.2(10) ?
C36 C35 C40 C39 . . . . -3.8(16) ?
C36 C37 C38 C39 . . . . -1(2) ?
C37 C38 C39 C40 . . . . 1.1(18) ?
C38 C39 C40 O5 . . . . 177.9(10) ?
C38 C39 C40 C35 . . . . 1.2(16) ?
C40 C35 C36 O4 . . . . -178.5(11) ?
C40 C35 C36 C37 . . . . 4.4(18) ?
C41 O4 C36 C35 . . . . 122(2) ?
C41 O4 C36 C37 . . . . -61(3) ?
C42 O5 C40 C35 . . . . 175.4(11) ?
C42 O5 C40 C39 . . . . -1.5(17) ?
C43 P2 C29 C30 . . . . 55.1(8) ?
C43 P2 C29 C34 . . . . -129.1(8) ?
C43 P2 C49 C50 . . . . -48.9(8) ?
C43 P2 C49 C54 . . . . -176.6(7) ?
C43 C44 C45 C46 . . . . -57.7(12) ?
C44 C43 C48 C47 . . . . -56.1(11) ?
C44 C45 C46 C47 . . . . 55.9(12) ?
C45 C46 C47 C48 . . . . -55.7(12) ?
C46 C47 C48 C43 . . . . 56.2(12) ?
C48 C43 C44 C45 . . . . 57.5(10) ?
C49 P2 C29 C30 . . . . -59.2(8) ?
C49 P2 C29 C34 . . . . 116.6(9) ?
C49 P2 C43 C44 . . . . -179.7(6) ?
C49 P2 C43 C48 . . . . -58.1(8) ?
C49 C50 C51 C52 . . . . 57.7(12) ?
C50 C49 C54 C53 . . . . 57.0(11) ?
C50 C51 C52 C53 . . . . -55.9(13) ?
C51 C52 C53 C54 . . . . 55.0(12) ?
C52 C53 C54 C49 . . . . -55.5(11) ?
C54 C49 C50 C51 . . . . -58.2(11) ?
C55 P3 C69 C70 . . . . 179.4(7) ?
C55 P3 C69 C74 . . . . 56.6(7) ?
C55 P3 C75 C76 . . . . 40.3(10) ?
C55 P3 C75 C80 . . . . -92.8(12) ?
C55 C56 C57 C58 . . . . -1.3(15) ?
C55 C60 C61 C62 . . . . -105.9(11) ?
C55 C60 C61 C66 . . . . 79.5(12) ?
C56 C55 C60 C59 . . . . 1.1(13) ?
C56 C55 C60 C61 . . . . -174.5(8) ?
C56 C57 C58 C59 . . . . -0.4(15) ?
C57 C58 C59 C60 . . . . 2.6(16) ?
C58 C59 C60 C55 . . . . -2.9(15) ?
C58 C59 C60 C61 . . . . 173.0(9) ?
C59 C60 C61 C62 . . . . 78.5(12) ?
C59 C60 C61 C66 . . . . -96.1(10) ?
C60 C55 C56 C57 . . . . 1.0(14) ?
C60 C61 C62 O6 . . . . 4.7(13) ?
C60 C61 C62 C63 . . . . -173.3(9) ?
C60 C61 C66 O7 . . . . -4.1(12) ?
C60 C61 C66 C65 . . . . 174.6(9) ?
C61 C62 C63 C64 . . . . -2.2(15) ?
C62 C61 C66 O7 . . . . -178.9(8) ?
C62 C61 C66 C65 . . . . -0.3(14) ?
C62 C63 C64 C65 . . . . 2.1(15) ?
C63 C64 C65 C66 . . . . -1.1(15) ?
C64 C65 C66 O7 . . . . 178.6(9) ?
C64 C65 C66 C61 . . . . 0.1(14) ?
C66 C61 C62 O6 . . . . 179.3(8) ?
C66 C61 C62 C63 . . . . 1.3(14) ?
C67 O6 C62 C61 . . . . 172.9(9) ?
C67 O6 C62 C63 . . . . -9.2(14) ?
C68 O7 C66 C61 . . . . -175.1(9) ?
C68 O7 C66 C65 . . . . 6.3(14) ?
C69 P3 C55 C56 . . . . 29.3(8) ?
C69 P3 C55 C60 . . . . -154.2(7) ?
C69 P3 C75 C76 . . . . -68.7(10) ?
C69 P3 C75 C80 . . . . 158.2(12) ?
C69 C70 C71 C72 . . . . 55.0(12) ?
C70 C69 C74 C73 . . . . 60.1(10) ?
C70 C71 C72 C73 . . . . -51.6(12) ?
C71 C72 C73 C74 . . . . 51.4(12) ?
C72 C73 C74 C69 . . . . -55.8(12) ?
C74 C69 C70 C71 . . . . -59.1(10) ?
C75 P3 C55 C56 . . . . -79.1(8) ?
C75 P3 C55 C60 . . . . 97.4(8) ?
C75 P3 C69 C70 . . . . -71.0(8) ?
C75 P3 C69 C74 . . . . 166.2(7) ?
C75 C76 C77 C78 . . . . 49(2) ?
C76 C75 C80 C79 . . . . 51(2) ?
C76 C77 C78 C79 . . . . -51(2) ?
C77 C78 C79 C80 . . . . 52(2) ?
C78 C79 C80 C75 . . . . -51(2) ?
C80 C75 C76 C77 . . . . -48.9(17) ?
O1A S1A N1A S2A . . . . 10.1(11) ?
O1A S1A C1A F1A . . . . 173.3(10) ?
O1A S1A C1A F2A . . . . 51.0(10) ?
O1A S1A C1A F3A . . . . -65.6(10) ?
O2A S1A N1A S2A . . . . 149.6(8) ?
O2A S1A C1A F1A . . . . 46.2(11) ?
O2A S1A C1A F2A . . . . -76.1(10) ?
O2A S1A C1A F3A . . . . 167.3(9) ?
O3A S2A N1A S1A . . . . 17.2(10) ?
O3A S2A C2A F4A . . . . 173.8(10) ?
O3A S2A C2A F5A . . . . -66.3(10) ?
O3A S2A C2A F6A . . . . 50.4(10) ?
O4A S2A N1A S1A . . . . -126.4(8) ?
O4A S2A C2A F4A . . . . -60.4(11) ?
O4A S2A C2A F5A . . . . 59.5(9) ?
O4A S2A C2A F6A . . . . 176.2(8) ?
N1A S1A C1A F1A . . . . -65.1(11) ?
N1A S1A C1A F2A . . . . 172.6(9) ?
N1A S1A C1A F3A . . . . 56.0(10) ?
N1A S2A C2A F4A . . . . 54.2(11) ?
N1A S2A C2A F5A . . . . 174.1(8) ?
N1A S2A C2A F6A . . . . -69.2(9) ?
C1A S1A N1A S2A . . . . -103.8(9) ?
C2A S2A N1A S1A . . . . 127.1(8) ?

_cod_database_fobs_code 2243811
